data_4517394
loop_
_publ_author_name
'Chin, Kek Foo'
'Ye, Xinyi'
'Li, Yongxin'
'Lee, Richmond'
'Kabylda, Adil M.'
'Leow, Dasheng'
'Zhang, Xin'
'Xia Ang, Esther Cai'
'Tan, Choon-Hong'

_publ_section_title
;
 Bisguanidinium-Catalyzed Epoxidation of Allylic and Homoallylic Amines
 under Phase Transfer Conditions
;
_journal_name_full 'ACS Catalysis'
_journal_page_first 2684
_journal_paper_doi 10.1021/acscatal.9b04862
_journal_year 2020
_chemical_absolute_configuration ad
_chemical_formula_sum 'C24 H25 N O3 S'
_chemical_formula_weight 407.51
_space_group_crystal_system monoclinic
_space_group_IT_number 4
_space_group_name_Hall 'P 2yb'
_space_group_name_H-M_alt 'P 1 21 1'
_atom_sites_solution_hydrogens geom
_cell_angle_alpha 90
_cell_angle_beta 107.843(3)
_cell_angle_gamma 90
_cell_formula_units_Z 4
_cell_length_a 14.1788(11)
_cell_length_b 8.3217(6)
_cell_length_c 17.7545(16)
_cell_measurement_reflns_used 9785
_cell_measurement_temperature 100.(2)
_cell_measurement_theta_max 30.6412
_cell_measurement_theta_min 2.4102
_cell_volume 1994.1(3)
_computing_cell_refinement 'SAINT V8.37A (Bruker AXS Inc., 2015)'
_computing_data_collection 'APEX3 (Bruker AXS Inc., 2016)'
_computing_data_reduction 'SAINT V8.37A (Bruker AXS Inc., 2015)'
_computing_molecular_graphics 'XP (Bruker AXS Inc., 2016)'
_computing_publication_material 'APEX3 (Bruker AXS Inc., 2016)'
_computing_structure_refinement 'SHELXL-2014/7 (Sheldrick, 2014)'
_computing_structure_solution 'XS, VERSION 2013/1'
_diffrn_ambient_temperature 100.(2)
_diffrn_detector_area_resol_mean 7.4074
_diffrn_measured_fraction_theta_full 0.994
_diffrn_measured_fraction_theta_max 0.994
_diffrn_measurement_device_type 'Photon II CPADs detector'
_diffrn_measurement_method 'phi and omega scans'
_diffrn_radiation_monochromator 'Multilayer Mirror'
_diffrn_radiation_type MoK\a
_diffrn_radiation_wavelength 0.71073
_diffrn_reflns_av_R_equivalents 0.1237
_diffrn_reflns_av_unetI/netI 0.1346
_diffrn_reflns_limit_h_max 20
_diffrn_reflns_limit_h_min -20
_diffrn_reflns_limit_k_max 11
_diffrn_reflns_limit_k_min -12
_diffrn_reflns_limit_l_max 25
_diffrn_reflns_limit_l_min -25
_diffrn_reflns_number 54841
_diffrn_reflns_theta_full 31.06
_diffrn_reflns_theta_max 31.06
_diffrn_reflns_theta_min 2.42
_diffrn_source 'Incoatec microfocus source'
_diffrn_source_type 'Bruker D8 Quest'
_exptl_absorpt_coefficient_mu 0.189
_exptl_absorpt_correction_T_max 0.96
_exptl_absorpt_correction_T_min 0.79
_exptl_absorpt_correction_type 'Numerical Mu From Formula'
_exptl_absorpt_process_details
;
SADABS-2016/2 - Bruker AXS area detector scaling and absorption correction
;
_exptl_crystal_colour colourless
_exptl_crystal_density_diffrn 1.357
_exptl_crystal_density_method 'not measured'
_exptl_crystal_description block
_exptl_crystal_F_000 864
_exptl_crystal_size_max 0.236
_exptl_crystal_size_mid 0.233
_exptl_crystal_size_min 0.224
_refine_diff_density_max 0.410
_refine_diff_density_min -0.437
_refine_ls_abs_structure_details
;

Flack x determined using 2337 quotients [(I+)-(I-)]/[(I+)+(I-)]
(Parsons, Flack and Wagner, Acta Cryst. B69 (2013) 249-259).
;
_refine_ls_abs_structure_Flack -0.08(5)
_refine_ls_extinction_method none
_refine_ls_goodness_of_fit_ref 1.050
_refine_ls_hydrogen_treatment constr
_refine_ls_matrix_type full
_refine_ls_number_parameters 525
_refine_ls_number_reflns 12594
_refine_ls_number_restraints 1
_refine_ls_restrained_S_all 1.050
_refine_ls_R_factor_all 0.1504
_refine_ls_R_factor_gt 0.0700
_refine_ls_shift/su_max 0.001
_refine_ls_shift/su_mean 0.000
_refine_ls_structure_factor_coef Fsqd
_refine_ls_weighting_details 'w=1/[\s^2^(Fo^2^)+(0.0329P)^2^+0.8850P] where P=(Fo^2^+2Fc^2^)/3'
_refine_ls_weighting_scheme calc
_refine_ls_wR_factor_gt 0.1124
_refine_ls_wR_factor_ref 0.1414
_reflns_number_gt 7543
_reflns_number_total 12594
_reflns_threshold_expression 'I > 2\s(I)'
_cod_data_source_file cs9b04862_si_002.cif
_cod_data_source_block tch109m
_cod_database_code 4517394

loop_
_space_group_symop_operation_xyz
'x, y, z'
'-x, y+1/2, -z'

loop_
_atom_site_type_symbol
_atom_site_label
_atom_site_fract_x
_atom_site_fract_y
_atom_site_fract_z
_atom_site_U_iso_or_equiv
_atom_site_adp_type
_atom_site_calc_flag
_atom_site_refinement_flags_adp
_atom_site_refinement_flags_posn
_atom_site_occupancy
C C1 0.1431(3) 0.5994(6) 0.0860(3) 0.0226(10) Uani d . . 1
H H1A 0.177 0.5568 0.049 0.027 Uiso calc U R 1
H H1B 0.1138 0.7049 0.0658 0.027 Uiso calc U R 1
C C2 0.0624(3) 0.4846(6) 0.0906(3) 0.0222(10) Uani d . . 1
C C3 0.0782(3) 0.3112(6) 0.0869(3) 0.0258(10) Uani d . . 1
H H3 0.1456 0.2774 0.0863 0.031 Uiso calc U R 1
C C4 0.0245(3) 0.1945(6) 0.1233(3) 0.0269(11) Uani d . . 1
H H4A 0.0686 0.1617 0.1759 0.032 Uiso calc U R 1
H H4B 0.0079 0.0973 0.0898 0.032 Uiso calc U R 1
C C5 -0.0690(3) 0.2653(6) 0.1324(3) 0.0313(11) Uani d . . 1
H H5A -0.0976 0.1903 0.1629 0.038 Uiso calc U R 1
H H5B -0.118 0.2803 0.0796 0.038 Uiso calc U R 1
C C6 -0.0481(4) 0.4249(6) 0.1747(3) 0.0333(12) Uani d . . 1
H H6A 0.0022 0.4094 0.2269 0.04 Uiso calc U R 1
H H6B -0.1095 0.4645 0.1839 0.04 Uiso calc U R 1
C C7 -0.0111(3) 0.5507(6) 0.1286(3) 0.0266(11) Uani d . . 1
H H7A -0.0684 0.596 0.0869 0.032 Uiso calc U R 1
H H7B 0.0204 0.6393 0.1648 0.032 Uiso calc U R 1
C C8 0.2738(3) 0.4788(6) 0.1982(3) 0.0208(10) Uani d . . 1
C C9 0.2645(3) 0.4118(6) 0.2689(3) 0.0202(10) Uani d . . 1
C C10 0.2104(3) 0.4852(6) 0.3146(3) 0.0253(10) Uani d . . 1
H H10 0.1787 0.5854 0.2983 0.03 Uiso calc U R 1
C C11 0.2033(3) 0.4137(7) 0.3821(3) 0.0317(12) Uani d . . 1
H H11 0.1672 0.465 0.4124 0.038 Uiso calc U R 1
C C12 0.2488(4) 0.2656(7) 0.4067(3) 0.0341(13) Uani d . . 1
H H12 0.2433 0.2167 0.4536 0.041 Uiso calc U R 1
C C13 0.3010(4) 0.1910(6) 0.3638(3) 0.0309(12) Uani d . . 1
H H13 0.3305 0.0894 0.3807 0.037 Uiso calc U R 1
C C14 0.3120(3) 0.2615(6) 0.2949(3) 0.0223(10) Uani d . . 1
C C15 0.3687(3) 0.1896(6) 0.2514(3) 0.0259(11) Uani d . . 1
H H15 0.4005 0.0898 0.2685 0.031 Uiso calc U R 1
C C16 0.3788(3) 0.2600(6) 0.1855(3) 0.0265(11) Uani d . . 1
H H16 0.4186 0.2108 0.1577 0.032 Uiso calc U R 1
C C17 0.3304(3) 0.4057(6) 0.1584(3) 0.0249(10) Uani d . . 1
H H17 0.3372 0.4539 0.1119 0.03 Uiso calc U R 1
C C18 0.3348(3) 0.8380(5) 0.1255(3) 0.0212(10) Uani d . . 1
C C19 0.4329(3) 0.7877(6) 0.1449(3) 0.0237(10) Uani d . . 1
H H19 0.464 0.7378 0.1944 0.028 Uiso calc U R 1
C C20 0.4844(3) 0.8113(6) 0.0913(3) 0.0265(11) Uani d . . 1
H H20 0.5515 0.7774 0.1046 0.032 Uiso calc U R 1
C C21 0.4406(3) 0.8836(6) 0.0183(3) 0.0264(11) Uani d . . 1
C C22 0.4987(4) 0.9044(7) -0.0387(3) 0.0337(12) Uani d . . 1
H H22A 0.5453 0.9938 -0.0214 0.051 Uiso calc U R 1
H H22B 0.4533 0.9276 -0.0915 0.051 Uiso calc U R 1
H H22C 0.5355 0.8055 -0.0405 0.051 Uiso calc U R 1
C C23 0.3430(3) 0.9358(6) 0.0008(3) 0.0261(11) Uani d . . 1
H H23 0.3122 0.9877 -0.0483 0.031 Uiso calc U R 1
C C24 0.2898(3) 0.9132(6) 0.0540(3) 0.0266(11) Uani d . . 1
H H24 0.2232 0.9491 0.0414 0.032 Uiso calc U R 1
C C25 0.8773(3) 0.6527(6) 0.3970(3) 0.0275(11) Uani d . . 1
H H25A 0.9119 0.5481 0.4087 0.033 Uiso calc U R 1
H H25B 0.8497 0.6774 0.4406 0.033 Uiso calc U R 1
C C26 0.9505(3) 0.7817(6) 0.3931(3) 0.0233(10) Uani d . . 1
C C27 1.0081(3) 0.7596(6) 0.3381(3) 0.0277(11) Uani d . . 1
H H27 0.9908 0.6623 0.3035 0.033 Uiso calc U R 1
C C28 1.0479(4) 0.9003(6) 0.3035(3) 0.0352(12) Uani d . . 1
H H28A 1.0303 0.8862 0.2454 0.042 Uiso calc U R 1
H H28B 1.1211 0.901 0.3251 0.042 Uiso calc U R 1
C C29 1.0083(4) 1.0610(6) 0.3209(3) 0.0405(13) Uani d . . 1
H H29A 1.05 1.1484 0.3106 0.049 Uiso calc U R 1
H H29B 0.9401 1.0761 0.2849 0.049 Uiso calc U R 1
C C30 1.0072(4) 1.0714(6) 0.4045(3) 0.0359(12) Uani d . . 1
H H30A 0.987 1.181 0.415 0.043 Uiso calc U R 1
H H30B 1.0747 1.0516 0.4407 0.043 Uiso calc U R 1
C C31 0.9355(3) 0.9487(6) 0.4209(3) 0.0292(11) Uani d . . 1
H H31A 0.9448 0.9457 0.4784 0.035 Uiso calc U R 1
H H31B 0.8667 0.9834 0.3939 0.035 Uiso calc U R 1
C C32 0.7329(3) 0.7814(6) 0.2991(3) 0.0199(10) Uani d . . 1
C C33 0.7334(3) 0.8627(6) 0.2292(3) 0.0206(10) Uani d . . 1
C C34 0.7843(3) 0.8048(6) 0.1770(3) 0.0246(10) Uani d . . 1
H H34 0.8206 0.7072 0.1889 0.03 Uiso calc U R 1
C C35 0.7817(3) 0.8873(6) 0.1102(3) 0.0298(11) Uani d . . 1
H H35 0.8157 0.8466 0.0758 0.036 Uiso calc U R 1
C C36 0.7287(3) 1.0324(6) 0.0919(3) 0.0283(11) Uani d . . 1
H H36 0.7269 1.089 0.045 0.034 Uiso calc U R 1
C C37 0.6801(3) 1.0921(6) 0.1411(3) 0.0262(11) Uani d . . 1
H H37 0.6456 1.1913 0.1286 0.031 Uiso calc U R 1
C C38 0.6802(3) 1.0090(6) 0.2103(3) 0.0225(10) Uani d . . 1
C C39 0.6284(3) 1.0670(6) 0.2611(3) 0.0267(11) Uani d . . 1
H H39 0.593 1.1655 0.249 0.032 Uiso calc U R 1
C C40 0.6281(3) 0.9844(6) 0.3271(3) 0.0288(11) Uani d . . 1
H H40 0.5921 1.0247 0.3602 0.035 Uiso calc U R 1
C C41 0.6811(3) 0.8395(6) 0.3465(3) 0.0248(11) Uani d . . 1
H H41 0.6808 0.782 0.3926 0.03 Uiso calc U R 1
C C42 0.6781(3) 0.4255(6) 0.3683(3) 0.0232(10) Uani d . . 1
C C43 0.7264(3) 0.3568(6) 0.4412(3) 0.0259(11) Uani d . . 1
H H43 0.794 0.326 0.454 0.031 Uiso calc U R 1
C C44 0.6742(3) 0.3339(6) 0.4950(3) 0.0290(11) Uani d . . 1
H H44 0.7071 0.2875 0.545 0.035 Uiso calc U R 1
C C45 0.5756(3) 0.3771(6) 0.4775(3) 0.0283(11) Uani d . . 1
C C46 0.5190(4) 0.3521(7) 0.5353(3) 0.0405(14) Uani d . . 1
H H46A 0.5653 0.3267 0.5874 0.061 Uiso calc U R 1
H H46B 0.4723 0.2629 0.5174 0.061 Uiso calc U R 1
H H46C 0.4824 0.4502 0.5388 0.061 Uiso calc U R 1
C C47 0.5291(3) 0.4458(6) 0.4040(3) 0.0293(11) Uani d . . 1
H H47 0.4616 0.4774 0.3915 0.035 Uiso calc U R 1
C C48 0.5788(3) 0.4692(6) 0.3489(3) 0.0260(10) Uani d . . 1
H H48 0.5456 0.5143 0.2986 0.031 Uiso calc U R 1
N N1 0.2153(3) 0.6188(5) 0.1658(2) 0.0213(8) Uani d . . 1
N N2 0.7959(3) 0.6410(5) 0.3221(2) 0.0235(9) Uani d . . 1
O O1 0.0190(2) 0.3974(4) 0.01754(18) 0.0299(7) Uani d . . 1
O O2 0.1850(2) 0.9099(4) 0.1726(2) 0.0293(8) Uani d . . 1
O O3 0.3317(2) 0.7818(4) 0.26816(18) 0.0273(7) Uani d . . 1
O O4 1.0532(2) 0.7279(4) 0.4215(2) 0.0327(8) Uani d . . 1
O O5 0.8215(2) 0.3489(4) 0.3140(2) 0.0335(8) Uani d . . 1
O O6 0.6729(2) 0.4792(4) 0.22333(19) 0.0305(8) Uani d . . 1
S S1 0.26521(8) 0.79762(13) 0.18991(7) 0.0234(3) Uani d . . 1
S S2 0.74299(9) 0.46275(13) 0.29999(7) 0.0263(3) Uani d . . 1

loop_
_atom_site_aniso_label
_atom_site_aniso_U_11
_atom_site_aniso_U_22
_atom_site_aniso_U_33
_atom_site_aniso_U_12
_atom_site_aniso_U_13
_atom_site_aniso_U_23
C1 0.024(2) 0.021(2) 0.021(3) -0.0002(18) 0.0055(19) 0.0022(19)
C2 0.021(2) 0.024(2) 0.020(2) 0.0008(19) 0.0037(18) -0.002(2)
C3 0.027(2) 0.022(3) 0.027(3) 0.000(2) 0.006(2) -0.003(2)
C4 0.033(2) 0.015(2) 0.029(3) -0.0006(19) 0.005(2) -0.002(2)
C5 0.027(2) 0.029(3) 0.035(3) -0.006(2) 0.005(2) 0.005(2)
C6 0.036(3) 0.027(3) 0.044(3) 0.000(2) 0.023(2) -0.004(2)
C7 0.025(2) 0.019(2) 0.037(3) 0.0026(19) 0.012(2) 0.001(2)
C8 0.019(2) 0.019(2) 0.024(3) -0.0043(19) 0.0052(19) -0.001(2)
C9 0.0178(19) 0.017(2) 0.024(3) -0.0052(18) 0.0043(18) -0.004(2)
C10 0.027(2) 0.023(2) 0.027(3) 0.000(2) 0.011(2) 0.000(2)
C11 0.033(2) 0.036(3) 0.030(3) -0.004(2) 0.016(2) -0.001(2)
C12 0.039(3) 0.038(3) 0.028(3) -0.003(2) 0.014(2) 0.013(2)
C13 0.033(2) 0.026(3) 0.031(3) -0.003(2) 0.006(2) 0.006(2)
C14 0.021(2) 0.017(2) 0.027(3) -0.0074(19) 0.0039(19) 0.000(2)
C15 0.022(2) 0.014(2) 0.038(3) -0.0011(19) 0.003(2) -0.002(2)
C16 0.023(2) 0.021(2) 0.036(3) -0.0017(19) 0.009(2) -0.007(2)
C17 0.023(2) 0.026(2) 0.028(3) -0.001(2) 0.011(2) 0.000(2)
C18 0.022(2) 0.014(2) 0.026(3) -0.0026(18) 0.0066(19) -0.0013(19)
C19 0.024(2) 0.018(2) 0.029(3) -0.005(2) 0.0074(19) -0.002(2)
C20 0.022(2) 0.022(3) 0.036(3) -0.006(2) 0.009(2) -0.005(2)
C21 0.027(2) 0.022(3) 0.030(3) -0.008(2) 0.009(2) -0.002(2)
C22 0.038(3) 0.036(3) 0.030(3) -0.012(2) 0.015(2) -0.005(3)
C23 0.033(2) 0.019(2) 0.024(3) -0.006(2) 0.005(2) 0.0003(19)
C24 0.025(2) 0.019(2) 0.034(3) -0.001(2) 0.006(2) 0.001(2)
C25 0.026(2) 0.029(3) 0.025(3) -0.001(2) 0.005(2) 0.005(2)
C26 0.0184(19) 0.026(2) 0.023(2) -0.002(2) 0.0027(18) 0.000(2)
C27 0.028(2) 0.021(2) 0.034(3) -0.001(2) 0.011(2) -0.006(2)
C28 0.036(3) 0.038(3) 0.036(3) -0.013(2) 0.017(2) -0.005(3)
C29 0.050(3) 0.034(3) 0.038(3) -0.011(3) 0.014(3) 0.002(3)
C30 0.051(3) 0.026(3) 0.032(3) -0.003(2) 0.015(3) -0.001(2)
C31 0.030(2) 0.029(3) 0.029(3) -0.003(2) 0.009(2) -0.011(2)
C32 0.0185(19) 0.019(2) 0.020(2) -0.0016(19) 0.0024(18) 0.000(2)
C33 0.0172(19) 0.021(2) 0.023(3) -0.0013(18) 0.0051(18) 0.000(2)
C34 0.026(2) 0.018(2) 0.031(3) 0.002(2) 0.011(2) 0.003(2)
C35 0.035(2) 0.028(3) 0.033(3) -0.001(2) 0.020(2) -0.001(2)
C36 0.034(2) 0.026(3) 0.027(3) -0.003(2) 0.012(2) 0.003(2)
C37 0.027(2) 0.017(2) 0.035(3) 0.0010(19) 0.010(2) 0.004(2)
C38 0.022(2) 0.019(2) 0.027(3) -0.0029(19) 0.008(2) -0.003(2)
C39 0.022(2) 0.024(3) 0.035(3) -0.001(2) 0.011(2) -0.005(2)
C40 0.027(2) 0.032(3) 0.031(3) 0.000(2) 0.014(2) -0.004(2)
C41 0.026(2) 0.024(3) 0.024(3) -0.005(2) 0.007(2) -0.001(2)
C42 0.026(2) 0.017(2) 0.028(3) -0.0013(19) 0.010(2) -0.002(2)
C43 0.027(2) 0.018(2) 0.028(3) 0.000(2) 0.002(2) 0.002(2)
C44 0.034(2) 0.024(3) 0.027(3) -0.006(2) 0.005(2) 0.003(2)
C45 0.032(2) 0.024(3) 0.030(3) -0.008(2) 0.011(2) -0.006(2)
C46 0.041(3) 0.049(4) 0.035(3) -0.014(3) 0.017(3) -0.005(3)
C47 0.024(2) 0.029(3) 0.035(3) -0.005(2) 0.008(2) -0.003(2)
C48 0.027(2) 0.023(2) 0.026(3) -0.003(2) 0.005(2) 0.003(2)
N1 0.0243(18) 0.0156(19) 0.024(2) -0.0024(16) 0.0075(17) 0.0007(16)
N2 0.0247(18) 0.020(2) 0.024(2) -0.0015(17) 0.0061(17) 0.0037(17)
O1 0.0348(17) 0.0264(17) 0.0244(18) -0.0042(15) 0.0030(14) -0.0026(15)
O2 0.0352(17) 0.0192(17) 0.039(2) 0.0043(15) 0.0187(16) 0.0016(16)
O3 0.0358(17) 0.0202(17) 0.0254(18) -0.0050(16) 0.0087(15) -0.0018(15)
O4 0.0244(16) 0.0335(19) 0.037(2) 0.0031(15) 0.0049(15) 0.0032(16)
O5 0.0389(18) 0.0260(19) 0.041(2) 0.0059(16) 0.0202(17) 0.0043(16)
O6 0.0374(18) 0.0293(19) 0.0248(19) -0.0070(17) 0.0094(15) -0.0009(16)
S1 0.0280(5) 0.0161(6) 0.0277(7) -0.0018(5) 0.0109(5) -0.0015(5)
S2 0.0308(6) 0.0198(6) 0.0294(7) -0.0022(5) 0.0109(5) 0.0005(5)

loop_
_atom_type_symbol
_atom_type_description
_atom_type_scat_dispersion_real
_atom_type_scat_dispersion_imag
_atom_type_scat_source
C C 0.0033 0.0016 'International Tables Vol C Tables 4.2.6.8 and 6.1.1.4'
H H 0.0000 0.0000 'International Tables Vol C Tables 4.2.6.8 and 6.1.1.4'
N N 0.0061 0.0033 'International Tables Vol C Tables 4.2.6.8 and 6.1.1.4'
O O 0.0106 0.0060 'International Tables Vol C Tables 4.2.6.8 and 6.1.1.4'
S S 0.1246 0.1234 'International Tables Vol C Tables 4.2.6.8 and 6.1.1.4'

loop_
_geom_angle_atom_site_label_1
_geom_angle_atom_site_label_2
_geom_angle_atom_site_label_3
_geom_angle
N1 C1 C2 109.2(4)
O1 C2 C3 59.7(3)
O1 C2 C7 114.9(3)
C3 C2 C7 121.0(4)
O1 C2 C1 112.9(4)
C3 C2 C1 119.4(4)
C7 C2 C1 115.6(4)
O1 C3 C2 59.6(3)
O1 C3 C4 116.7(4)
C2 C3 C4 121.0(4)
C3 C4 C5 112.0(4)
C4 C5 C6 110.7(4)
C5 C6 C7 112.7(4)
C2 C7 C6 113.0(4)
C17 C8 C9 120.9(5)
C17 C8 N1 120.7(4)
C9 C8 N1 118.2(4)
C10 C9 C8 123.5(4)
C10 C9 C14 118.5(4)
C8 C9 C14 117.9(4)
C11 C10 C9 120.8(5)
C10 C11 C12 120.4(5)
C13 C12 C11 120.2(5)
C12 C13 C14 121.3(5)
C15 C14 C13 122.3(5)
C15 C14 C9 119.1(4)
C13 C14 C9 118.6(4)
C16 C15 C14 121.3(5)
C15 C16 C17 120.0(4)
C8 C17 C16 120.7(5)
C24 C18 C19 120.6(4)
C24 C18 S1 119.4(3)
C19 C18 S1 120.0(4)
C20 C19 C18 119.1(4)
C19 C20 C21 121.7(4)
C20 C21 C23 118.2(4)
C20 C21 C22 119.9(4)
C23 C21 C22 121.9(4)
C24 C23 C21 121.0(5)
C18 C24 C23 119.4(4)
N2 C25 C26 111.4(4)
O4 C26 C27 59.4(3)
O4 C26 C25 113.2(4)
C27 C26 C25 118.3(4)
O4 C26 C31 113.3(4)
C27 C26 C31 119.8(4)
C25 C26 C31 118.1(4)
O4 C27 C26 60.1(3)
O4 C27 C28 117.0(4)
C26 C27 C28 121.9(4)
C27 C28 C29 113.0(4)
C30 C29 C28 111.8(4)
C29 C30 C31 111.1(4)
C26 C31 C30 112.6(4)
C41 C32 C33 121.3(5)
C41 C32 N2 120.8(4)
C33 C32 N2 117.7(4)
C32 C33 C38 118.3(4)
C32 C33 C34 123.3(4)
C38 C33 C34 118.4(4)
C35 C34 C33 120.9(5)
C34 C35 C36 120.3(5)
C37 C36 C35 120.3(5)
C36 C37 C38 121.0(5)
C37 C38 C39 121.9(4)
C37 C38 C33 119.1(4)
C39 C38 C33 119.0(4)
C40 C39 C38 121.1(5)
C39 C40 C41 120.2(4)
C32 C41 C40 120.1(5)
C43 C42 C48 120.8(4)
C43 C42 S2 120.1(3)
C48 C42 S2 119.0(4)
C42 C43 C44 118.9(4)
C45 C44 C43 121.6(5)
C44 C45 C47 118.3(5)
C44 C45 C46 121.8(5)
C47 C45 C46 120.0(4)
C48 C47 C45 121.5(4)
C47 C48 C42 118.9(4)
C8 N1 C1 116.0(4)
C8 N1 S1 118.5(3)
C1 N1 S1 117.6(3)
C32 N2 C25 116.4(4)
C32 N2 S2 117.4(3)
C25 N2 S2 116.6(3)
C2 O1 C3 60.7(3)
C27 O4 C26 60.5(3)
O3 S1 O2 121.0(2)
O3 S1 N1 105.8(2)
O2 S1 N1 106.51(19)
O3 S1 C18 108.5(2)
O2 S1 C18 107.6(2)
N1 S1 C18 106.6(2)
O5 S2 O6 120.7(2)
O5 S2 N2 106.3(2)
O6 S2 N2 105.9(2)
O5 S2 C42 107.9(2)
O6 S2 C42 108.5(2)
N2 S2 C42 106.8(2)

loop_
_geom_bond_atom_site_label_1
_geom_bond_atom_site_label_2
_geom_bond_distance
C1 N1 1.481(5)
C1 C2 1.511(6)
C2 O1 1.449(5)
C2 C3 1.465(7)
C2 C7 1.509(6)
C3 O1 1.450(6)
C3 C4 1.497(6)
C4 C5 1.504(6)
C5 C6 1.509(7)
C6 C7 1.518(6)
C8 C17 1.364(6)
C8 C9 1.415(6)
C8 N1 1.444(6)
C9 C10 1.415(6)
C9 C14 1.429(6)
C10 C11 1.369(7)
C11 C12 1.397(7)
C12 C13 1.365(7)
C13 C14 1.408(7)
C14 C15 1.407(6)
C15 C16 1.354(7)
C16 C17 1.403(7)
C18 C24 1.383(6)
C18 C19 1.391(6)
C18 S1 1.757(5)
C19 C20 1.380(6)
C20 C21 1.391(7)
C21 C23 1.392(6)
C21 C22 1.497(6)
C23 C24 1.390(6)
C25 N2 1.473(6)
C25 C26 1.510(6)
C26 O4 1.457(5)
C26 C27 1.463(6)
C26 C31 1.511(7)
C27 O4 1.446(6)
C27 C28 1.510(7)
C28 C29 1.519(7)
C29 C30 1.492(7)
C30 C31 1.530(7)
C32 C41 1.364(6)
C32 C33 1.414(6)
C32 N2 1.452(6)
C33 C38 1.418(6)
C33 C34 1.422(6)
C34 C35 1.360(7)
C35 C36 1.406(7)
C36 C37 1.361(7)
C37 C38 1.410(7)
C38 C39 1.412(6)
C39 C40 1.358(7)
C40 C41 1.407(7)
C42 C43 1.387(6)
C42 C48 1.392(6)
C42 S2 1.761(5)
C43 C44 1.389(7)
C44 C45 1.384(6)
C45 C47 1.390(7)
C45 C46 1.498(7)
C47 C48 1.385(6)
N1 S1 1.647(4)
N2 S2 1.654(4)
O2 S1 1.430(3)
O3 S1 1.426(3)
O5 S2 1.424(3)
O6 S2 1.425(4)
